data_4108994
loop_
_publ_author_name
'Edward A. Jackson'
'Brian D. Steinberg'
'Mihail Bancu'
'Atsushi Wakamiya'
'Lawrence T. Scott'

_publ_contact_author_address
;
 Merkert Chemistry Center, Department of Chemistry, Boston College,
 Chestnut Hill, Massachusetts 02467-3860
;
_publ_contact_author_email ' Lawrence.scott@bc.edu'
_publ_contact_author_fax ' 617-552-6454'
_publ_contact_author_name ' Lawrence T. Scott '
_publ_contact_author_phone ' 617-552-8024'
_publ_section_title
;
 Pentaindenocorannulene and Tetraindenocorannulene: New Aromatic
 Hydrocarbon \p Systems with Curvatures Surpassing That of C60
;
_journal_name_full 'Journal of the American Chemical Society'
_journal_page_first 484
_journal_page_last 485
_journal_paper_doi 10.1021/ja067487h
_journal_volume 129
_journal_year 2007
_chemical_formula_moiety C50H20
_chemical_formula_sum 'C53.5 H24'
_chemical_formula_weight 666.73
_chemical_melting_point_gt 673
_chemical_name_common pentaindenocorannulene
_chemical_name_systematic
; 
pentaindeno[1,2,3-bc; 1',2',3'-ef; 1'',2'',3''-hi; 
1'''',2'''',3''''-no]corannulene
;
_space_group_IT_number 36
_symmetry_cell_setting orthorhombic
_symmetry_space_group_name_Hall 'C 2c -2'
_symmetry_space_group_name_H-M 'C m c 21'
_atom_sites_solution_hydrogens geom
_atom_sites_solution_primary direct
_atom_sites_solution_secondary difmap
_audit_creation_method SHELXL-97
_cell_angle_alpha 90.00
_cell_angle_beta 90.00
_cell_angle_gamma 90.00
_cell_formula_units_Z 8
_cell_length_a 16.190(5)
_cell_length_b 27.376(8)
_cell_length_c 14.093(4)
_cell_measurement_temperature 90(2)
_cell_volume 6246(3)
_computing_structure_refinement 'SHELXL-97 (Sheldrick, 1997)'
_computing_structure_solution 'SHELXS-97 (Sheldrick, 1990)'
_diffrn_ambient_temperature 90(2)
_diffrn_measured_fraction_theta_full 0.996
_diffrn_measured_fraction_theta_max 0.996
_diffrn_radiation_monochromator graphite
_diffrn_radiation_source 'fine-focus sealed tube'
_diffrn_radiation_type MoK\a
_diffrn_radiation_wavelength 0.71070
_diffrn_reflns_av_R_equivalents 0.1070
_diffrn_reflns_av_sigmaI/netI 0.1073
_diffrn_reflns_limit_h_max 19
_diffrn_reflns_limit_h_min -19
_diffrn_reflns_limit_k_max 22
_diffrn_reflns_limit_k_min -32
_diffrn_reflns_limit_l_max 16
_diffrn_reflns_limit_l_min -16
_diffrn_reflns_number 20810
_diffrn_reflns_theta_full 25.00
_diffrn_reflns_theta_max 25.00
_diffrn_reflns_theta_min 2.98
_exptl_absorpt_coefficient_mu 0.081
_exptl_absorpt_correction_T_max 0.9992
_exptl_absorpt_correction_T_min 0.9840
_exptl_absorpt_correction_type multi-scan
_exptl_absorpt_process_details 'Jacobson, R. (1998) Private communication'
_exptl_crystal_colour red
_exptl_crystal_density_diffrn 1.418
_exptl_crystal_description needle
_exptl_crystal_F_000 2760
_exptl_crystal_size_max 0.20
_exptl_crystal_size_mid 0.01
_exptl_crystal_size_min 0.01
_refine_diff_density_max 0.776
_refine_diff_density_min -0.420
_refine_diff_density_rms 0.097
_refine_ls_abs_structure_details 'Flack H D (1983), Acta Cryst. A39, 876-881'
_refine_ls_abs_structure_Flack 0.00
_refine_ls_extinction_method none
_refine_ls_goodness_of_fit_ref 1.049
_refine_ls_hydrogen_treatment none
_refine_ls_matrix_type full
_refine_ls_number_parameters 500
_refine_ls_number_reflns 5693
_refine_ls_number_restraints 1
_refine_ls_restrained_S_all 1.049
_refine_ls_R_factor_all 0.1133
_refine_ls_R_factor_gt 0.0944
_refine_ls_shift/su_max 0.000
_refine_ls_shift/su_mean 0.000
_refine_ls_structure_factor_coef Fsqd
_refine_ls_weighting_details 'calc w=1/[\s^2^(Fo^2^)+(0.1666P)^2^+0.0000P] where P=(Fo^2^+2Fc^2^)/3'
_refine_ls_weighting_scheme calc
_refine_ls_wR_factor_gt 0.2344
_refine_ls_wR_factor_ref 0.2542
_reflns_number_gt 4564
_reflns_number_total 5693
_reflns_threshold_expression >2sigma(I)
_cod_data_source_file ja067487hsi20061203_050200.cif
_cod_data_source_block compd1
_cod_original_formula_sum 'C53.50 H24'
_cod_database_code 4108994

loop_
_symmetry_equiv_pos_as_xyz
'x, y, z'
'-x, -y, z+1/2'
'-x, y, z'
'x, -y, z+1/2'
'x+1/2, y+1/2, z'
'-x+1/2, -y+1/2, z+1/2'
'-x+1/2, y+1/2, z'
'x+1/2, -y+1/2, z+1/2'

loop_
_atom_site_label
_atom_site_type_symbol
_atom_site_fract_x
_atom_site_fract_y
_atom_site_fract_z
_atom_site_U_iso_or_equiv
_atom_site_adp_type
_atom_site_occupancy
_atom_site_symmetry_multiplicity
_atom_site_calc_flag
_atom_site_refinement_flags
C1 C 1.0000 0.6538(3) 0.7230(5) 0.0317(16) Uani 1 2 d S
C2 C 0.9281(3) 0.67993(17) 0.6949(4) 0.0300(11) Uani 1 1 d .
C3 C 0.9556(3) 0.72449(17) 0.6479(4) 0.0297(11) Uani 1 1 d .
C4 C 1.0000 0.6035(2) 0.7121(5) 0.0301(16) Uani 1 2 d S
C5 C 0.9265(3) 0.57636(19) 0.6880(3) 0.0316(11) Uani 1 1 d .
C6 C 0.8565(3) 0.60254(17) 0.6606(3) 0.0299(11) Uani 1 1 d .
C7 C 0.8626(3) 0.65544(18) 0.6582(3) 0.0320(12) Uani 1 1 d .
C8 C 0.8106(3) 0.67573(18) 0.5837(4) 0.0319(11) Uani 1 1 d .
C9 C 0.8374(3) 0.71875(18) 0.5392(4) 0.0303(11) Uani 1 1 d .
C10 C 0.9145(3) 0.73969(17) 0.5694(4) 0.0295(11) Uani 1 1 d .
C11 C 0.9562(3) 0.76393(18) 0.4908(3) 0.0317(11) Uani 1 1 d .
C12 C 0.8923(3) 0.76760(17) 0.4161(3) 0.0282(11) Uani 1 1 d .
C13 C 0.8201(3) 0.74131(18) 0.4443(4) 0.0295(11) Uani 1 1 d .
C14 C 0.7520(3) 0.73788(19) 0.3854(4) 0.0349(12) Uani 1 1 d .
H1 H 0.7053 0.7190 0.4034 0.042 Uiso 1 1 calc R
C15 C 0.7532(4) 0.76293(19) 0.2983(4) 0.0360(12) Uani 1 1 d .
H2 H 0.7062 0.7616 0.2580 0.043 Uiso 1 1 calc R
C16 C 0.8220(4) 0.78965(18) 0.2704(4) 0.0368(12) Uani 1 1 d .
H3 H 0.8216 0.8066 0.2115 0.044 Uiso 1 1 calc R
C17 C 0.8920(3) 0.79178(18) 0.3286(4) 0.0327(11) Uani 1 1 d .
H4 H 0.9392 0.8096 0.3087 0.039 Uiso 1 1 calc R
C18 C 0.7527(4) 0.63546(19) 0.5583(4) 0.0355(13) Uani 1 1 d .
C19 C 0.7806(3) 0.59130(18) 0.6049(4) 0.0329(12) Uani 1 1 d .
C20 C 0.7370(3) 0.54874(19) 0.5923(4) 0.0344(12) Uani 1 1 d .
H5 H 0.7540 0.5197 0.6237 0.041 Uiso 1 1 calc R
C21 C 0.6680(4) 0.5481(2) 0.5337(4) 0.0417(13) Uani 1 1 d .
H6 H 0.6393 0.5183 0.5230 0.050 Uiso 1 1 calc R
C22 C 0.6412(4) 0.5903(2) 0.4911(5) 0.0443(14) Uani 1 1 d .
H7 H 0.5934 0.5895 0.4521 0.053 Uiso 1 1 calc R
C23 C 0.6828(3) 0.6335(2) 0.5042(4) 0.0387(13) Uani 1 1 d .
H8 H 0.6625 0.6625 0.4752 0.046 Uiso 1 1 calc R
C24 C 0.9559(3) 0.52573(17) 0.6723(3) 0.0303(11) Uani 1 1 d .
C25 C 0.9140(4) 0.48214(18) 0.6603(4) 0.0337(12) Uani 1 1 d .
H9 H 0.8554 0.4817 0.6619 0.040 Uiso 1 1 calc R
C26 C 0.9571(4) 0.43909(17) 0.6458(4) 0.0326(11) Uani 1 1 d .
H10 H 0.9279 0.4094 0.6359 0.039 Uiso 1 1 calc R
C27 C 1.0000 0.3427(2) 0.8697(5) 0.0279(15) Uani 1 2 d S
C28 C 0.9284(3) 0.36931(16) 0.8994(3) 0.0274(11) Uani 1 1 d .
C29 C 0.9553(3) 0.41200(17) 0.9485(3) 0.0281(10) Uani 1 1 d .
C30 C 1.0000 0.3211(2) 0.7812(5) 0.0286(15) Uani 1 2 d S
C31 C 0.9270(3) 0.31842(16) 0.7234(4) 0.0258(10) Uani 1 1 d .
C32 C 0.8544(3) 0.34410(17) 0.7545(4) 0.0273(11) Uani 1 1 d .
C33 C 0.8611(3) 0.37244(17) 0.8402(3) 0.0263(10) Uani 1 1 d .
C34 C 0.8109(3) 0.41551(16) 0.8359(4) 0.0256(10) Uani 1 1 d .
C35 C 0.8369(3) 0.45781(16) 0.8853(4) 0.0278(11) Uani 1 1 d .
C36 C 0.9147(3) 0.45536(17) 0.9349(3) 0.0286(11) Uani 1 1 d .
C37 C 0.9561(3) 0.50173(17) 0.9346(3) 0.0282(10) Uani 1 1 d .
C38 C 0.8894(3) 0.53736(16) 0.9108(3) 0.0277(11) Uani 1 1 d .
C39 C 0.8192(3) 0.51089(16) 0.8801(4) 0.0258(10) Uani 1 1 d .
C40 C 0.7480(3) 0.53584(19) 0.8576(4) 0.0334(12) Uani 1 1 d .
H11 H 0.7005 0.5184 0.8374 0.040 Uiso 1 1 calc R
C41 C 0.7453(3) 0.58726(18) 0.8645(4) 0.0333(12) Uani 1 1 d .
H12 H 0.6959 0.6043 0.8497 0.040 Uiso 1 1 calc R
C42 C 0.8150(3) 0.61272(18) 0.8930(4) 0.0314(11) Uani 1 1 d .
H13 H 0.8134 0.6474 0.8960 0.038 Uiso 1 1 calc R
C43 C 0.8881(3) 0.58787(17) 0.9177(3) 0.0295(11) Uani 1 1 d .
H14 H 0.9354 0.6053 0.9385 0.035 Uiso 1 1 calc R
C44 C 0.7535(3) 0.40642(18) 0.7550(4) 0.0298(11) Uani 1 1 d .
C45 C 0.7793(3) 0.36269(17) 0.7077(3) 0.0290(11) Uani 1 1 d .
C46 C 0.7333(3) 0.34503(19) 0.6306(4) 0.0348(12) Uani 1 1 d .
H15 H 0.7493 0.3160 0.5987 0.042 Uiso 1 1 calc R
C47 C 0.6645(4) 0.3707(2) 0.6021(4) 0.0424(14) Uani 1 1 d .
H16 H 0.6321 0.3588 0.5509 0.051 Uiso 1 1 calc R
C48 C 0.6417(4) 0.41372(19) 0.6467(4) 0.0418(14) Uani 1 1 d .
H17 H 0.5958 0.4316 0.6233 0.050 Uiso 1 1 calc R
C49 C 0.6843(3) 0.43105(18) 0.7243(4) 0.0354(12) Uani 1 1 d .
H18 H 0.6661 0.4596 0.7563 0.042 Uiso 1 1 calc R
C50 C 0.9562(3) 0.30184(17) 0.6293(4) 0.0299(11) Uani 1 1 d .
C51 C 0.9142(4) 0.28887(19) 0.5471(4) 0.0354(12) Uani 1 1 d .
H19 H 0.8555 0.2880 0.5473 0.043 Uiso 1 1 calc R
C52 C 0.9564(3) 0.2773(2) 0.4653(4) 0.0377(13) Uani 1 1 d .
H20 H 0.9270 0.2693 0.4091 0.045 Uiso 1 1 calc R
C53 C 1.0000 0.9298(3) 0.2593(7) 0.052(2) Uani 1 2 d S
C54 C 1.0000 0.9157(3) 0.3590(8) 0.063(3) Uani 1 2 d S
H21 H 1.0000 0.8821 0.3755 0.075 Uiso 1 2 calc SR
C55 C 1.0000 0.9484(4) 0.4257(10) 0.078(3) Uani 1 2 d S
H22 H 1.0000 0.9384 0.4903 0.094 Uiso 1 2 calc SR
C56 C 1.0000 0.9978(4) 0.4037(9) 0.069(3) Uani 1 2 d S
H23 H 1.0000 1.0213 0.4531 0.083 Uiso 1 2 calc SR
C57 C 1.0000 1.0126(4) 0.3118(9) 0.062(3) Uani 1 2 d S
H24 H 1.0000 1.0466 0.2979 0.075 Uiso 1 2 calc SR
C58 C 1.0000 0.9794(3) 0.2380(8) 0.054(2) Uani 1 2 d S
H25 H 1.0000 0.9902 0.1740 0.065 Uiso 1 2 calc SR
C59 C 1.0000 0.8922(4) 0.1803(9) 0.099(5) Uani 1 2 d S
H26 H 1.0267 0.8622 0.2025 0.148 Uiso 0.50 1 calc PR
H27 H 1.0303 0.9051 0.1256 0.148 Uiso 0.50 1 calc PR
H28 H 0.9430 0.8850 0.1616 0.148 Uiso 0.50 1 calc PR

loop_
_atom_site_aniso_label
_atom_site_aniso_U_11
_atom_site_aniso_U_22
_atom_site_aniso_U_33
_atom_site_aniso_U_23
_atom_site_aniso_U_13
_atom_site_aniso_U_12
C1 0.044(4) 0.036(4) 0.015(3) 0.005(3) 0.000 0.000
C2 0.039(3) 0.030(2) 0.022(2) -0.004(2) 0.008(2) 0.004(2)
C3 0.041(3) 0.028(2) 0.020(2) -0.0010(19) 0.001(2) 0.003(2)
C4 0.042(4) 0.028(3) 0.020(3) -0.003(3) 0.000 0.000
C5 0.043(3) 0.038(3) 0.013(2) 0.004(2) 0.005(2) -0.005(2)
C6 0.040(3) 0.028(2) 0.021(3) 0.002(2) 0.006(2) 0.009(2)
C7 0.048(3) 0.031(2) 0.017(2) -0.0053(19) 0.008(2) -0.009(2)
C8 0.035(3) 0.034(3) 0.026(3) -0.006(2) 0.009(2) -0.001(2)
C9 0.038(3) 0.029(2) 0.024(3) -0.003(2) 0.006(2) 0.008(2)
C10 0.043(3) 0.025(2) 0.021(3) -0.005(2) 0.000(2) -0.002(2)
C11 0.043(3) 0.030(2) 0.023(2) 0.000(2) 0.000(2) 0.001(2)
C12 0.032(3) 0.031(2) 0.022(3) -0.002(2) -0.003(2) 0.005(2)
C13 0.036(3) 0.030(2) 0.023(3) -0.005(2) 0.005(2) 0.003(2)
C14 0.039(3) 0.033(3) 0.033(3) 0.002(2) -0.001(3) 0.005(2)
C15 0.050(3) 0.034(3) 0.024(3) 0.002(2) 0.000(3) 0.010(2)
C16 0.051(3) 0.030(2) 0.029(3) 0.007(2) 0.003(3) 0.004(2)
C17 0.038(3) 0.035(3) 0.026(3) 0.002(2) -0.003(2) -0.003(2)
C18 0.046(3) 0.037(3) 0.024(3) 0.001(2) -0.001(2) -0.001(2)
C19 0.037(3) 0.035(3) 0.027(3) -0.001(2) 0.003(2) -0.002(2)
C20 0.035(3) 0.034(3) 0.034(3) -0.001(2) 0.009(2) 0.003(2)
C21 0.042(3) 0.047(3) 0.036(3) -0.001(3) -0.004(3) -0.004(3)
C22 0.044(3) 0.045(3) 0.043(4) 0.010(3) -0.001(3) -0.002(3)
C23 0.043(3) 0.036(3) 0.037(3) 0.002(2) 0.002(3) -0.001(2)
C24 0.042(3) 0.032(2) 0.017(2) 0.0024(19) 0.001(2) -0.010(2)
C25 0.050(3) 0.030(3) 0.021(3) 0.0059(19) -0.001(2) -0.004(2)
C26 0.047(3) 0.028(2) 0.022(2) 0.003(2) -0.002(2) 0.002(2)
C27 0.038(4) 0.025(3) 0.021(3) 0.005(3) 0.000 0.000
C28 0.034(3) 0.021(2) 0.027(3) -0.0003(19) 0.001(2) -0.0062(19)
C29 0.037(3) 0.028(2) 0.019(2) 0.0019(19) 0.002(2) 0.001(2)
C30 0.041(4) 0.024(3) 0.020(3) 0.006(3) 0.000 0.000
C31 0.029(3) 0.023(2) 0.025(2) 0.0015(19) -0.005(2) -0.0033(19)
C32 0.034(3) 0.027(2) 0.020(2) 0.0008(19) 0.002(2) -0.008(2)
C33 0.032(3) 0.027(2) 0.019(2) -0.0007(19) 0.004(2) 0.002(2)
C34 0.029(2) 0.026(2) 0.022(2) 0.0053(19) 0.003(2) 0.0006(19)
C35 0.041(3) 0.024(2) 0.018(2) 0.0010(19) 0.004(2) -0.001(2)
C36 0.039(3) 0.028(2) 0.019(2) 0.0006(19) 0.002(2) 0.005(2)
C37 0.041(3) 0.026(2) 0.018(2) 0.0004(18) 0.003(2) 0.001(2)
C38 0.035(3) 0.026(2) 0.023(2) 0.000(2) 0.005(2) 0.001(2)
C39 0.033(3) 0.023(2) 0.021(2) -0.0009(19) 0.001(2) -0.0009(19)
C40 0.042(3) 0.032(3) 0.027(3) -0.003(2) 0.001(2) 0.002(2)
C41 0.039(3) 0.030(3) 0.031(3) 0.000(2) -0.001(2) 0.001(2)
C42 0.043(3) 0.025(2) 0.025(3) 0.001(2) 0.004(2) 0.002(2)
C43 0.043(3) 0.028(2) 0.017(2) -0.0002(19) 0.000(2) 0.000(2)
C44 0.031(3) 0.030(2) 0.029(3) 0.000(2) -0.006(2) 0.001(2)
C45 0.032(3) 0.031(2) 0.024(3) 0.005(2) 0.002(2) -0.007(2)
C46 0.047(3) 0.031(3) 0.027(3) -0.001(2) -0.003(3) -0.003(2)
C47 0.050(3) 0.036(3) 0.041(3) -0.004(2) -0.011(3) 0.004(2)
C48 0.047(3) 0.039(3) 0.040(3) -0.005(3) -0.008(3) 0.003(3)
C49 0.037(3) 0.032(3) 0.037(3) -0.003(2) -0.006(3) 0.006(2)
C50 0.041(3) 0.026(2) 0.023(2) -0.002(2) 0.002(2) -0.008(2)
C51 0.045(3) 0.036(3) 0.025(3) -0.007(2) -0.001(3) 0.002(2)
C52 0.040(3) 0.046(3) 0.027(3) -0.003(2) 0.004(3) -0.005(2)
C53 0.059(6) 0.053(5) 0.043(5) 0.009(4) 0.000 0.000
C54 0.083(7) 0.027(4) 0.078(8) -0.008(5) 0.000 0.000
C55 0.089(8) 0.079(8) 0.067(8) 0.016(6) 0.000 0.000
C56 0.079(7) 0.048(5) 0.081(8) -0.009(6) 0.000 0.000
C57 0.058(6) 0.052(6) 0.077(8) 0.017(5) 0.000 0.000
C58 0.055(6) 0.050(5) 0.058(6) 0.001(4) 0.000 0.000
C59 0.183(15) 0.065(7) 0.047(7) -0.002(6) 0.000 0.000

loop_
_atom_type_symbol
_atom_type_description
_atom_type_scat_dispersion_real
_atom_type_scat_dispersion_imag
_atom_type_scat_source
C C 0.0033 0.0016 'International Tables Vol C Tables 4.2.6.8 and 6.1.1.4'
H H 0.0000 0.0000 'International Tables Vol C Tables 4.2.6.8 and 6.1.1.4'

loop_
_geom_angle_atom_site_label_1
_geom_angle_atom_site_label_2
_geom_angle_atom_site_label_3
_geom_angle
_geom_angle_site_symmetry_1
_geom_angle_site_symmetry_3
C4 C1 C2 118.0(4) . .
C4 C1 C2 118.0(4) . 3_755
C2 C1 C2 109.8(6) . 3_755
C7 C2 C1 119.8(5) . .
C7 C2 C3 118.6(5) . .
C1 C2 C3 107.3(5) . .
C10 C3 C3 119.4(3) . 3_755
C10 C3 C2 118.5(5) . .
C3 C3 C2 107.8(3) 3_755 .
C1 C4 C5 122.6(3) . 3_755
C1 C4 C5 122.6(3) . .
C5 C4 C5 111.0(6) 3_755 .
C6 C5 C4 118.0(5) . .
C6 C5 C24 134.4(5) . .
C4 C5 C24 104.6(5) . .
C5 C6 C7 117.6(5) . .
C5 C6 C19 135.2(4) . .
C7 C6 C19 104.4(4) . .
C2 C7 C6 122.5(5) . .
C2 C7 C8 122.6(5) . .
C6 C7 C8 111.0(4) . .
C9 C8 C7 117.6(5) . .
C9 C8 C18 135.1(5) . .
C7 C8 C18 104.8(4) . .
C8 C9 C10 118.1(5) . .
C8 C9 C13 133.4(5) . .
C10 C9 C13 105.2(4) . .
C3 C10 C9 123.0(5) . .
C3 C10 C11 122.2(5) . .
C9 C10 C11 111.0(4) . .
C11 C11 C10 117.6(3) 3_755 .
C11 C11 C12 134.4(3) 3_755 .
C10 C11 C12 104.4(4) . .
C17 C12 C13 118.7(5) . .
C17 C12 C11 131.4(5) . .
C13 C12 C11 109.8(4) . .
C14 C13 C12 121.3(5) . .
C14 C13 C9 131.0(5) . .
C12 C13 C9 107.6(4) . .
C13 C14 C15 118.7(5) . .
C16 C15 C14 121.0(5) . .
C15 C16 C17 120.3(5) . .
C12 C17 C16 120.0(5) . .
C23 C18 C19 118.6(5) . .
C23 C18 C8 133.1(5) . .
C19 C18 C8 108.2(5) . .
C20 C19 C18 119.3(5) . .
C20 C19 C6 131.8(5) . .
C18 C19 C6 108.9(4) . .
C19 C20 C21 120.0(5) . .
C22 C21 C20 120.3(6) . .
C21 C22 C23 120.8(6) . .
C18 C23 C22 120.9(5) . .
C25 C24 C24 119.3(3) . 3_755
C25 C24 C5 132.0(5) . .
C24 C24 C5 108.7(3) 3_755 .
C24 C25 C26 120.4(6) . .
C25 C26 C26 120.2(3) . 3_755
C30 C27 C28 118.8(4) . 3_755
C30 C27 C28 118.8(4) . .
C28 C27 C28 108.2(6) 3_755 .
C33 C28 C29 119.0(4) . .
C33 C28 C27 119.8(4) . .
C29 C28 C27 108.1(4) . .
C36 C29 C28 119.6(5) . .
C36 C29 C29 118.7(3) . 3_755
C28 C29 C29 107.8(3) . 3_755
C27 C30 C31 122.3(3) . 3_755
C27 C30 C31 122.3(3) . .
C31 C30 C31 110.6(6) 3_755 .
C30 C31 C32 118.3(5) . .
C30 C31 C50 105.1(4) . .
C32 C31 C50 133.2(4) . .
C31 C32 C33 117.3(4) . .
C31 C32 C45 135.0(5) . .
C33 C32 C45 104.5(4) . .
C28 C33 C34 121.8(4) . .
C28 C33 C32 122.3(4) . .
C34 C33 C32 111.4(4) . .
C35 C34 C33 118.9(4) . .
C35 C34 C44 134.2(4) . .
C33 C34 C44 104.4(4) . .
C34 C35 C36 117.4(4) . .
C34 C35 C39 136.1(5) . .
C36 C35 C39 103.8(4) . .
C29 C36 C37 122.8(5) . .
C29 C36 C35 121.8(5) . .
C37 C36 C35 111.4(4) . .
C37 C37 C36 117.8(3) 3_755 .
C37 C37 C38 136.3(3) 3_755 .
C36 C37 C38 103.9(4) . .
C43 C38 C39 121.3(5) . .
C43 C38 C37 130.3(5) . .
C39 C38 C37 108.3(4) . .
C40 C39 C38 119.2(4) . .
C40 C39 C35 131.2(5) . .
C38 C39 C35 109.4(4) . .
C39 C40 C41 120.3(5) . .
C42 C41 C40 119.8(5) . .
C41 C42 C43 120.8(5) . .
C38 C43 C42 118.5(5) . .
C49 C44 C45 120.0(5) . .
C49 C44 C34 131.7(5) . .
C45 C44 C34 108.2(4) . .
C46 C45 C44 119.5(5) . .
C46 C45 C32 131.7(5) . .
C44 C45 C32 108.8(4) . .
C47 C46 C45 118.6(5) . .
C46 C47 C48 121.1(6) . .
C49 C48 C47 121.4(6) . .
C48 C49 C44 119.2(5) . .
C51 C50 C50 119.3(3) . 3_755
C51 C50 C31 132.0(5) . .
C50 C50 C31 108.6(3) 3_755 .
C52 C51 C50 120.9(5) . .
C51 C52 C52 119.8(3) . 3_755
C58 C53 C54 117.7(9) . .
C58 C53 C59 120.3(9) . .
C54 C53 C59 122.0(8) . .
C55 C54 C53 121.2(9) . .
C54 C55 C56 120.6(12) . .
C57 C56 C55 120.4(11) . .
C56 C57 C58 121.4(9) . .
C57 C58 C53 118.8(10) . .

loop_
_geom_bond_atom_site_label_1
_geom_bond_atom_site_label_2
_geom_bond_distance
_geom_bond_site_symmetry_2
C1 C4 1.384(10) .
C1 C2 1.423(6) .
C1 C2 1.423(6) 3_755
C2 C7 1.357(7) .
C2 C3 1.458(7) .
C3 C10 1.356(7) .
C3 C3 1.436(11) 3_755
C4 C5 1.444(6) 3_755
C4 C5 1.444(6) .
C5 C6 1.395(7) .
C5 C24 1.482(7) .
C6 C7 1.452(7) .
C6 C19 1.491(8) .
C7 C8 1.456(8) .
C8 C9 1.403(7) .
C8 C18 1.491(7) .
C9 C10 1.438(8) .
C9 C13 1.499(7) .
C10 C11 1.457(7) .
C11 C11 1.419(10) 3_755
C11 C12 1.480(7) .
C12 C17 1.399(7) .
C12 C13 1.429(7) .
C13 C14 1.383(7) .
C14 C15 1.406(7) .
C15 C16 1.390(8) .
C16 C17 1.400(8) .
C18 C23 1.366(8) .
C18 C19 1.448(7) .
C19 C20 1.374(7) .
C20 C21 1.389(8) .
C21 C22 1.371(8) .
C22 C23 1.375(8) .
C24 C25 1.382(7) .
C24 C24 1.429(10) 3_755
C25 C26 1.384(7) .
C26 C26 1.389(12) 3_755
C27 C30 1.381(10) .
C27 C28 1.430(6) 3_755
C27 C28 1.430(6) .
C28 C33 1.375(7) .
C28 C29 1.427(7) .
C29 C36 1.371(7) .
C29 C29 1.446(10) 3_755
C30 C31 1.437(6) 3_755
C30 C31 1.437(6) .
C31 C32 1.438(7) .
C31 C50 1.478(7) .
C32 C33 1.439(7) .
C32 C45 1.474(7) .
C33 C34 1.433(6) .
C34 C35 1.415(7) .
C34 C44 1.492(7) .
C35 C36 1.443(7) .
C35 C39 1.483(6) .
C36 C37 1.435(7) .
C37 C37 1.422(10) 3_755
C37 C38 1.493(7) .
C38 C43 1.386(7) .
C38 C39 1.416(7) .
C39 C40 1.377(7) .
C40 C41 1.412(7) .
C41 C42 1.385(7) .
C42 C43 1.409(7) .
C44 C49 1.378(7) .
C44 C45 1.432(7) .
C45 C46 1.404(7) .
C46 C47 1.378(8) .
C47 C48 1.384(8) .
C48 C49 1.376(8) .
C50 C51 1.389(7) .
C50 C50 1.418(11) 3_755
C51 C52 1.378(7) .
C52 C52 1.410(11) 3_755
C53 C58 1.391(12) .
C53 C54 1.457(15) .
C53 C59 1.516(15) .
C54 C55 1.297(16) .
C55 C56 1.387(16) .
C56 C57 1.357(16) .
C57 C58 1.381(15) .
